data_7158670
loop_
_publ_author_name
'Si, Min'
'Yan, Jiaqi'
'Ding, Yongzheng'
'Huang, Hanmin'

_publ_section_title
;
 Pd-Catalyzed carbonylative lactonization of 2-halidearomatic aldehydes
 with H<sub>2</sub>O as a nucleophile.
;
_journal_issue 19
_journal_name_full 'Organic &amp; biomolecular chemistry'
_journal_page_first 3917
_journal_page_last 3921
_journal_paper_doi 10.1039/d2ob00623e
_journal_volume 20
_journal_year 2022
_chemical_absolute_configuration unk
_chemical_formula_moiety 'C16 H10 O5'
_chemical_formula_sum 'C16 H10 O5'
_chemical_formula_weight 282.255
_space_group_crystal_system monoclinic
_space_group_IT_number 7
_space_group_name_Hall 'P -2yac'
_space_group_name_H-M_alt 'P 1 n 1'
_symmetry_Int_Tables_number 7
_atom_sites_solution_primary dual
_audit_creation_date 2021-10-13
_audit_creation_method
;
Olex2 1.3
(compiled 2020.11.12 svn.r5f609507 for OlexSys, GUI svn.r6408)
;
_audit_update_record
;
2022-04-02 deposited with the CCDC.	2022-04-29 downloaded from the CCDC.
;
_cell_angle_alpha 90
_cell_angle_beta 91.313(1)
_cell_angle_gamma 90
_cell_formula_units_Z 2
_cell_length_a 4.4392(1)
_cell_length_b 6.5027(1)
_cell_length_c 22.2547(3)
_cell_measurement_reflns_used 7546
_cell_measurement_temperature 298
_cell_measurement_theta_max 72.9140
_cell_measurement_theta_min 6.0600
_cell_volume 642.25(2)
_computing_cell_refinement 'CrysAlisPro 1.171.41.110a (Rigaku OD, 2021)'
_computing_data_collection 'CrysAlisPro 1.171.41.110a (Rigaku OD, 2021)'
_computing_data_reduction 'CrysAlisPro 1.171.41.110a (Rigaku OD, 2021)'
_computing_molecular_graphics 'Olex2 1.3 (Dolomanov et al., 2009)'
_computing_publication_material 'Olex2 1.3 (Dolomanov et al., 2009)'
_computing_structure_refinement 'olex2.refine 1.3 (Bourhis et al., 2015)'
_computing_structure_solution 'SHELXT 2014/5 (Sheldrick, 2014)'
_diffrn_ambient_temperature 298
_diffrn_detector 'CCD plate'
_diffrn_detector_area_resol_mean 5.2169
_diffrn_detector_type AtlasS2
_diffrn_measured_fraction_theta_full 1.0000
_diffrn_measured_fraction_theta_max 0.9915
_diffrn_measurement_details
;
List of Runs (angles in degrees, time in seconds):

  # Type    Start    End  Width  t~exp~   \w     \q     \k     \f   Frames
#--------------------------------------------------------------------------
  1  \w    -35.00  30.00   1.00    2.00    --  -41.76  57.00  90.00   65
  2  \w   -114.00 -40.00   1.00    2.00    --  -41.76 -57.00  30.00   74
  3  \w    -64.00  31.00   1.00    2.00    --  -41.76  57.00  30.00   95
  4  \w    -65.00 -40.00   1.00    2.00    --  -41.76  57.00  90.00   25
  5  \w    -12.00  70.00   1.00    2.00    --   41.76 -57.00-150.00   82
  6  \w     39.00  73.00   1.00    4.00    --  106.05-125.00   0.00   34
  7  \w     34.00  59.00   1.00    4.00    --  106.05-125.00  90.00   25
  8  \w     39.00  74.00   1.00    4.00    --  106.05 -94.00 -90.00   35
  9  \w     55.00 134.00   1.00    4.00    --  106.05 -30.00 -60.00   79
 10  \w     52.00 132.00   1.00    4.00    --  106.05 -77.00  30.00   80
 11  \w     78.00 177.00   1.00    4.00    --  106.05  61.00 -60.00   99
 12  \w     34.00  92.00   1.00    4.00    --  106.05-118.00-128.00   58
 13  \w     86.00 112.00   1.00    4.00    --  106.05-125.00  90.00   26
 14  \w    143.00 174.00   1.00    4.00    --  106.05  77.00-120.00   31
 15  \w     85.00 126.00   1.00    4.00    --  106.05-142.00-117.23   41
 16  \w     82.00 109.00   1.00    4.00    --  106.05-114.00 -40.00   27
 17  \w     27.00 107.00   1.00    4.00    --  106.05 -94.00   0.00   80
 18  \w     23.00 161.00   1.00    4.00    --  106.05   0.00-180.00  138
 19  \w    -20.00   5.00   1.00    2.00    --   42.01 -77.00-120.00   25
 20  \w    108.00 134.00   1.00    4.00    --  106.05  77.00-180.00   26
 21  \w   -118.00 -54.00   1.00    2.00    --  -42.01-159.00  78.00   64
 22  \w   -114.00 -14.00   1.00    2.00    --  -42.01 -57.00-150.00  100
 23  \w   -114.00 -14.00   1.00    2.00    --  -42.01 -57.00 -60.00  100
 24  \w   -114.00 -14.00   1.00    2.00    --  -42.01 -57.00  60.00  100
 25  \w   -114.00 -14.00   1.00    2.00    --  -42.01 -57.00 150.00  100
 26  \w     78.00 178.00   1.00    4.00    --  106.05  30.00-120.00  100
 27  \w     80.00 178.00   1.00    4.00    --  106.05  45.00 120.00   98
 28  \w     77.00 178.00   1.00    4.00    --  106.05  61.00   0.00  101
 29  \w     77.00 178.00   1.00    4.00    --  106.05  61.00  30.00  101
 30  \w     77.00 178.00   1.00    4.00    --  106.05  61.00 150.00  101
 31  \w     77.00 178.00   1.00    4.00    --  106.05  61.00 -90.00  101
 32  \w     77.00 178.00   1.00    4.00    --  106.05  61.00-180.00  101
 33  \w     77.00 178.00   1.00    4.00    --  106.05  61.00  60.00  101
;
_diffrn_measurement_device 'four-circle diffractometer'
_diffrn_measurement_device_type 'SuperNova, Dual, Cu at home/near, AtlasS2'
_diffrn_measurement_method '\w scans'
_diffrn_orient_matrix_type 'CrysAlisPro convention (1999,Acta A55,543-557)'
_diffrn_orient_matrix_UB_11 0.0634559000
_diffrn_orient_matrix_UB_12 -0.2324350000
_diffrn_orient_matrix_UB_13 0.0049446000
_diffrn_orient_matrix_UB_21 -0.0498449000
_diffrn_orient_matrix_UB_22 -0.0223287000
_diffrn_orient_matrix_UB_23 -0.0684185000
_diffrn_orient_matrix_UB_31 0.3376189000
_diffrn_orient_matrix_UB_32 0.0401312000
_diffrn_orient_matrix_UB_33 -0.0093948000
_diffrn_radiation_monochromator mirror
_diffrn_radiation_probe x-ray
_diffrn_radiation_type 'Cu K\a'
_diffrn_radiation_wavelength 1.54184
_diffrn_reflns_av_R_equivalents 0.0175
_diffrn_reflns_av_unetI/netI 0.0115
_diffrn_reflns_Laue_measured_fraction_full 1.0000
_diffrn_reflns_Laue_measured_fraction_max 0.9915
_diffrn_reflns_limit_h_max 5
_diffrn_reflns_limit_h_min -4
_diffrn_reflns_limit_k_max 8
_diffrn_reflns_limit_k_min -8
_diffrn_reflns_limit_l_max 27
_diffrn_reflns_limit_l_min -27
_diffrn_reflns_number 8918
_diffrn_reflns_point_group_measured_fraction_full 0.9177
_diffrn_reflns_point_group_measured_fraction_max 0.9002
_diffrn_reflns_theta_full 67.6840
_diffrn_reflns_theta_max 73.00
_diffrn_reflns_theta_min 3.97
_diffrn_source 'micro-focus sealed X-ray tube'
_diffrn_source_type 'SuperNova (Cu) X-ray Source'
_exptl_absorpt_coefficient_mu 0.923
_exptl_absorpt_correction_T_max 1.00000
_exptl_absorpt_correction_T_min 0.79163
_exptl_absorpt_correction_type multi-scan
_exptl_absorpt_process_details
;
CrysAlisPro 1.171.41.110a (Rigaku Oxford Diffraction, 2021)
Empirical absorption correction using spherical harmonics,
implemented in SCALE3 ABSPACK scaling algorithm.
;
_exptl_crystal_colour 'clear light colourless'
_exptl_crystal_colour_lustre clear
_exptl_crystal_colour_modifier light
_exptl_crystal_colour_primary colourless
_exptl_crystal_density_diffrn 1.460
_exptl_crystal_description block
_exptl_crystal_F_000 293.107
_exptl_crystal_size_max 0.2
_exptl_crystal_size_mid 0.15
_exptl_crystal_size_min 0.1
_refine_diff_density_max 0.1000
_refine_diff_density_min -0.1573
_refine_diff_density_rms 0.0300
_refine_ls_abs_structure_details 'Flack, H. D. (1983). Acta Cryst. A39, 876-881.'
_refine_ls_abs_structure_Flack 0.35(13)
_refine_ls_d_res_high 0.8061
_refine_ls_d_res_low 11.1244
_refine_ls_goodness_of_fit_ref 1.1546
_refine_ls_hydrogen_treatment constr
_refine_ls_matrix_type full
_refine_ls_number_constraints 20
_refine_ls_number_parameters 190
_refine_ls_number_reflns 2317
_refine_ls_number_restraints 2
_refine_ls_restrained_S_all 1.1546
_refine_ls_R_factor_all 0.0284
_refine_ls_R_factor_gt 0.0283
_refine_ls_shift/su_max 0.0005
_refine_ls_shift/su_mean 0.0000
_refine_ls_structure_factor_coef Fsqd
_refine_ls_weighting_details 'w=1/[\s^2^(Fo^2^)+(0.0443P)^2^+0.0393P] where P=(Fo^2^+2Fc^2^)/3'
_refine_ls_weighting_scheme calc
_refine_ls_wR_factor_gt 0.0744
_refine_ls_wR_factor_ref 0.0747
_reflns_Friedel_coverage 0.808
_reflns_limit_h_max 5
_reflns_limit_h_min -4
_reflns_limit_k_max 8
_reflns_limit_k_min -8
_reflns_limit_l_max 27
_reflns_limit_l_min -27
_reflns_number_gt 2308
_reflns_number_total 2317
_reflns_threshold_expression I>=2u(I)
_cod_data_source_file d2ob00623e2.cif
_cod_data_source_block SM-DOWN_auto
_cod_depositor_comments 'Adding full bibliography for 7158669--7158670.cif.'
_cod_original_sg_symbol_Hall ' P -2yc (x-z,y,z)'
_cod_database_code 7158670
_chemical_oxdiff_formula C20H20N2O2
_reflns_odcompleteness_completeness 99.92
_reflns_odcompleteness_iscentric 1
_reflns_odcompleteness_theta 66.97
_olex2_refinement_description
;
1. Fixed Uiso
 At 1.2 times of:
  All C(H) groups
2.a Ternary CH refined with riding coordinates:
 C8(H8), C9(H9)
2.b Aromatic/amide H refined with riding coordinates:
 C13(H13), C6(H6), C5(H5), C11(H11), C3(H3), C14(H14), C12(H12), C4(H4)
;
_olex2_submission_special_instructions 'No special instructions were received'
_oxdiff_exptl_absorpt_empirical_details
;
Empirical correction (ABSPACK) includes:
- Absorption correction using spherical harmonics
- Frame scaling
;
_oxdiff_exptl_absorpt_empirical_full_max 1.289
_oxdiff_exptl_absorpt_empirical_full_min 0.718

loop_
_space_group_symop_id
_space_group_symop_operation_xyz
1 x,y,z
2 x+1/2,-y,z+1/2

loop_
_atom_site_label
_atom_site_type_symbol
_atom_site_fract_x
_atom_site_fract_y
_atom_site_fract_z
_atom_site_U_iso_or_equiv
_atom_site_adp_type
_atom_site_occupancy
_atom_site_refinement_flags_posn
O4 O 0.1318(3) 0.09058(16) 0.52892(5) 0.0521(3) Uani 1.000000 .
O3 O 0.4498(2) 0.34826(17) 0.49264(4) 0.0455(2) Uani 1.000000 .
O5 O 0.1306(4) -0.21708(17) 0.57404(7) 0.0740(4) Uani 1.000000 .
O2 O 0.2603(3) 0.28827(18) 0.39547(5) 0.0595(3) Uani 1.000000 .
O1 O 0.3890(4) 0.2433(2) 0.29946(6) 0.0851(5) Uani 1.000000 .
C15 C 0.4127(4) 0.0696(2) 0.61693(6) 0.0464(3) Uani 1.000000 .
C13 C 0.7390(5) 0.1429(3) 0.69976(7) 0.0611(4) Uani 1.000000 .
H13 H 0.8403(5) 0.1028(3) 0.73488(7) 0.0733(5) Uiso 1.000000 R
C6 C 0.6275(4) 0.7734(2) 0.43929(7) 0.0492(3) Uani 1.000000 .
H6 H 0.5874(4) 0.8128(2) 0.47847(7) 0.0590(4) Uiso 1.000000 R
C16 C 0.2154(4) -0.0424(2) 0.57407(7) 0.0509(4) Uani 1.000000 .
C5 C 0.8077(4) 0.8911(2) 0.40311(8) 0.0565(4) Uani 1.000000 .
H5 H 0.8892(4) 1.0128(2) 0.41818(8) 0.0678(5) Uiso 1.000000 R
C8 C 0.3070(3) 0.4386(2) 0.44220(6) 0.0442(3) Uani 1.000000 .
H8 H 0.1153(3) 0.5012(2) 0.45324(6) 0.0530(4) Uiso 1.000000 R
C7 C 0.5095(3) 0.5952(2) 0.41496(6) 0.0394(3) Uani 1.000000 .
C11 C 0.6211(4) 0.4088(2) 0.62686(7) 0.0511(3) Uani 1.000000 .
H11 H 0.6409(4) 0.5431(2) 0.61306(7) 0.0613(4) Uiso 1.000000 R
C9 C 0.2609(3) 0.2923(2) 0.53949(6) 0.0422(3) Uani 1.000000 .
H9 H 0.1020(3) 0.3950(2) 0.54452(6) 0.0506(3) Uiso 1.000000 R
C3 C 0.7550(4) 0.6521(3) 0.32101(7) 0.0522(4) Uani 1.000000 .
H3 H 0.7994(4) 0.6101(3) 0.28227(7) 0.0626(4) Uiso 1.000000 R
C2 C 0.5702(3) 0.5364(2) 0.35727(6) 0.0432(3) Uani 1.000000 .
C14 C 0.5599(4) 0.0025(3) 0.66898(7) 0.0576(4) Uani 1.000000 .
H14 H 0.5389(4) -0.1318(3) 0.68263(7) 0.0691(5) Uiso 1.000000 R
C10 C 0.4429(3) 0.2678(2) 0.59633(6) 0.0421(3) Uani 1.000000 .
C12 C 0.7698(4) 0.3429(3) 0.67895(8) 0.0607(4) Uani 1.000000 .
H12 H 0.8924(4) 0.4345(3) 0.70032(8) 0.0729(5) Uiso 1.000000 R
C1 C 0.4081(4) 0.3434(2) 0.34444(7) 0.0555(4) Uani 1.000000 .
C4 C 0.8702(4) 0.8323(3) 0.34488(8) 0.0576(4) Uani 1.000000 .
H4 H 0.9915(4) 0.9154(3) 0.32154(8) 0.0691(5) Uiso 1.000000 R

loop_
_atom_site_aniso_label
_atom_site_aniso_U_11
_atom_site_aniso_U_22
_atom_site_aniso_U_33
_atom_site_aniso_U_12
_atom_site_aniso_U_13
_atom_site_aniso_U_23
O4 0.0586(7) 0.0434(5) 0.0542(6) -0.0100(5) 0.0012(5) 0.0019(4)
O3 0.0393(5) 0.0528(6) 0.0446(5) 0.0033(4) 0.0043(4) 0.0128(4)
O5 0.0959(10) 0.0412(6) 0.0850(9) -0.0158(7) 0.0062(8) 0.0037(6)
O2 0.0696(8) 0.0502(6) 0.0581(6) -0.0227(5) -0.0121(5) 0.0086(5)
O1 0.1300(14) 0.0676(8) 0.0570(7) -0.0243(8) -0.0163(8) -0.0117(6)
C15 0.0533(9) 0.0423(7) 0.0441(7) 0.0020(6) 0.0130(6) 0.0025(6)
C13 0.0680(11) 0.0747(11) 0.0407(7) 0.0117(9) 0.0024(7) 0.0046(7)
C6 0.0507(9) 0.0461(8) 0.0508(8) -0.0019(6) 0.0019(6) -0.0042(6)
C16 0.0579(10) 0.0405(7) 0.0547(8) -0.0014(6) 0.0122(7) 0.0028(6)
C5 0.0592(10) 0.0446(7) 0.0656(10) -0.0142(7) -0.0023(8) 0.0030(7)
C8 0.0393(7) 0.0435(7) 0.0495(7) -0.0026(6) -0.0028(6) 0.0092(6)
C7 0.0359(7) 0.0388(6) 0.0434(6) -0.0005(5) -0.0024(5) 0.0059(5)
C11 0.0571(9) 0.0468(7) 0.0496(8) -0.0018(7) 0.0065(7) -0.0022(6)
C9 0.0411(7) 0.0390(6) 0.0467(7) -0.0004(5) 0.0072(6) 0.0019(5)
C3 0.0536(9) 0.0612(9) 0.0417(7) -0.0012(7) 0.0002(6) 0.0071(6)
C2 0.0445(7) 0.0437(7) 0.0410(6) -0.0021(6) -0.0074(5) 0.0045(5)
C14 0.0706(11) 0.0538(8) 0.0490(8) 0.0103(8) 0.0141(8) 0.0116(7)
C10 0.0448(8) 0.0407(7) 0.0413(6) 0.0021(6) 0.0113(5) 0.0007(5)
C12 0.0624(10) 0.0722(11) 0.0475(7) -0.0031(8) 0.0005(7) -0.0064(8)
C1 0.0699(11) 0.0473(8) 0.0487(8) -0.0076(7) -0.0135(7) 0.0039(6)
C4 0.0512(9) 0.0605(9) 0.0612(9) -0.0155(8) 0.0006(7) 0.0158(7)

loop_
_atom_type_symbol
_atom_type_scat_dispersion_real
_atom_type_scat_dispersion_imag
_atom_type_scat_Cromer_Mann_a1
_atom_type_scat_Cromer_Mann_a2
_atom_type_scat_Cromer_Mann_a3
_atom_type_scat_Cromer_Mann_a4
_atom_type_scat_Cromer_Mann_b1
_atom_type_scat_Cromer_Mann_b2
_atom_type_scat_Cromer_Mann_b3
_atom_type_scat_Cromer_Mann_b4
_atom_type_scat_Cromer_Mann_c
_atom_type_scat_source
_atom_type_scat_dispersion_source
H 0.00000 0.00000 0.49300 0.32291 0.14019 0.04081 10.51090 26.12570 3.14236 57.79970 0.0030380000826 'International Tables Volume C Table 6.1.1.4 (pp. 500-502)' 'Henke, Gullikson and Davis, At. Data and Nucl. Data Tables, 1993, 54, 2'
C 0.01920 0.00962 2.31000 1.02000 1.58860 0.86500 20.84390 10.20750 0.56870 51.65120 0.215599998832 'International Tables Volume C Table 6.1.1.4 (pp. 500-502)' 'Henke, Gullikson and Davis, At. Data and Nucl. Data Tables, 1993, 54, 2'
O 0.05239 0.03377 3.04850 2.28680 1.54630 0.86700 13.27710 5.70110 0.32390 32.90890 0.250800013542 'International Tables Volume C Table 6.1.1.4 (pp. 500-502)' 'Henke, Gullikson and Davis, At. Data and Nucl. Data Tables, 1993, 54, 2'

loop_
_geom_angle_atom_site_label_1
_geom_angle_atom_site_label_2
_geom_angle_atom_site_label_3
_geom_angle
_geom_angle_site_symmetry_1
_geom_angle_site_symmetry_3
_geom_angle_publ_flag
C9 O4 C16 110.65(11) . . ?
C9 O3 C8 115.88(11) . . ?
C1 O2 C8 110.92(11) . . ?
C14 C15 C16 130.33(14) . . ?
C10 C15 C16 107.97(13) . . ?
C10 C15 C14 121.69(15) . . ?
C12 C13 C14 120.90(16) . . ?
C7 C6 C5 117.24(14) . . ?
O5 C16 O4 121.24(16) . . ?
C15 C16 O4 108.07(12) . . ?
C15 C16 O5 130.69(16) . . ?
C4 C5 C6 121.60(15) . . ?
O2 C8 O3 110.40(12) . . ?
C7 C8 O3 110.13(11) . . ?
C7 C8 O2 104.32(12) . . ?
C8 C7 C6 129.80(13) . . ?
C2 C7 C6 121.39(13) . . ?
C2 C7 C8 108.81(12) . . ?
C12 C11 C10 117.53(15) . . ?
O3 C9 O4 110.85(12) . . ?
C10 C9 O4 104.21(11) . . ?
C10 C9 O3 109.67(12) . . ?
C4 C3 C2 117.13(15) . . ?
C3 C2 C7 121.69(13) . . ?
C1 C2 C7 108.25(13) . . ?
C1 C2 C3 130.06(14) . . ?
C13 C14 C15 117.44(15) . . ?
C11 C10 C15 121.18(14) . . ?
C9 C10 C15 109.09(13) . . ?
C9 C10 C11 129.73(13) . . ?
C11 C12 C13 121.26(17) . . ?
O1 C1 O2 121.65(16) . . ?
C2 C1 O2 107.66(13) . . ?
C2 C1 O1 130.67(18) . . ?
C3 C4 C5 120.94(15) . . ?

loop_
_geom_bond_atom_site_label_1
_geom_bond_atom_site_label_2
_geom_bond_distance
_geom_bond_site_symmetry_2
_geom_bond_publ_flag
O4 C16 1.3704(19) . ?
O4 C9 1.4485(17) . ?
O3 C8 1.4049(16) . ?
O3 C9 1.4009(16) . ?
O5 C16 1.1968(19) . ?
O2 C8 1.4386(19) . ?
O2 C1 1.372(2) . ?
O1 C1 1.195(2) . ?
C15 C16 1.473(2) . ?
C15 C14 1.387(2) . ?
C15 C10 1.376(2) . ?
C13 C14 1.382(3) . ?
C13 C12 1.389(3) . ?
C6 C5 1.380(2) . ?
C6 C7 1.378(2) . ?
C5 C4 1.385(3) . ?
C8 C7 1.4957(19) . ?
C7 C2 1.372(2) . ?
C11 C10 1.380(2) . ?
C11 C12 1.389(2) . ?
C9 C10 1.494(2) . ?
C3 C2 1.386(2) . ?
C3 C4 1.380(2) . ?
C2 C1 1.471(2) . ?

loop_
_geom_torsion_atom_site_label_1
_geom_torsion_atom_site_label_2
_geom_torsion_atom_site_label_3
_geom_torsion_atom_site_label_4
_geom_torsion
_geom_torsion_site_symmetry_1
_geom_torsion_site_symmetry_2
_geom_torsion_site_symmetry_3
_geom_torsion_site_symmetry_4
_geom_torsion_publ_flag
O4 C16 C15 C14 -178.41(12) . . . . ?
O4 C16 C15 C10 -0.03(14) . . . . ?
O4 C9 O3 C8 84.80(13) . . . . ?
O4 C9 C10 C15 -1.37(12) . . . . ?
O4 C9 C10 C11 178.22(11) . . . . ?
O3 C8 O2 C1 -119.46(13) . . . . ?
O3 C8 C7 C6 -61.59(16) . . . . ?
O3 C8 C7 C2 118.60(13) . . . . ?
O3 C9 C10 C15 -120.08(12) . . . . ?
O3 C9 C10 C11 59.50(15) . . . . ?
O5 C16 C15 C14 1.2(2) . . . . ?
O5 C16 C15 C10 179.5(2) . . . . ?
O2 C8 C7 C6 179.94(11) . . . . ?
O2 C8 C7 C2 0.12(13) . . . . ?
O2 C1 C2 C7 -1.61(15) . . . . ?
O2 C1 C2 C3 178.84(13) . . . . ?
O1 C1 C2 C7 177.0(2) . . . . ?
O1 C1 C2 C3 -2.5(3) . . . . ?
C15 C14 C13 C12 -0.19(19) . . . . ?
C15 C10 C11 C12 0.30(18) . . . . ?
C13 C12 C11 C10 -0.4(2) . . . . ?
C6 C5 C4 C3 -0.4(2) . . . . ?
C6 C7 C2 C3 0.64(17) . . . . ?
C6 C7 C2 C1 -178.96(15) . . . . ?
C5 C4 C3 C2 1.4(2) . . . . ?
C8 C7 C2 C3 -179.53(12) . . . . ?
C8 C7 C2 C1 0.88(13) . . . . ?
C7 C2 C3 C4 -1.53(17) . . . . ?
